data_7039193
loop_
_publ_author_name
'Kubanik, Mario'
'Kandioller, Wolfgang'
'Kim, Kunwoo'
'Anderson, Robert F.'
'Klapproth, Erik'
'Jakupec, Michael A.'
'Roller, Alexander'
'S\"ohnel, Tilo'
'Keppler, Bernhard K.'
'Hartinger, Christian G.'

_publ_section_title
;
 Towards targeting anticancer drugs: ruthenium(ii)-arene complexes with
 biologically active naphthoquinone-derived ligand systems.
;
_journal_issue 33
_journal_name_full 'Dalton transactions (Cambridge, England : 2003)'
_journal_page_first 13091
_journal_page_last 13103
_journal_paper_doi 10.1039/c6dt01110a
_journal_volume 45
_journal_year 2016
_chemical_formula_moiety 'C24 H27 Cl O3 Ru'
_chemical_formula_sum 'C24 H27 Cl O3 Ru'
_chemical_formula_weight 499.97
_chemical_name_systematic 'Chlorido[2-Butyl-(3-oxo-?O)-[1,4]-naphthoquinonato- ?O4] ](h6-p-cymene)ruthenium(II)'
_space_group_crystal_system triclinic
_space_group_IT_number 2
_space_group_name_Hall '-P 1'
_space_group_name_H-M_alt 'P -1'
_symmetry_space_group_name_Hall '-P 1'
_symmetry_space_group_name_H-M 'P -1'
_atom_sites_solution_hydrogens geom
_atom_sites_solution_primary direct
_audit_creation_date 2016-03-14
_audit_creation_method
;
Olex2 1.2
(compiled 2016.02.19 svn.r3266 for OlexSys, GUI svn.r5155)
;
_audit_update_record
;
2016-03-15 deposited with the CCDC.
2016-05-06 downloaded from the CCDC.
;
_cell_angle_alpha 93.711(6)
_cell_angle_beta 92.771(5)
_cell_angle_gamma 91.845(5)
_cell_formula_units_Z 4
_cell_length_a 9.3210(15)
_cell_length_b 15.229(3)
_cell_length_c 17.358(3)
_cell_measurement_reflns_used 7914
_cell_measurement_temperature 100.0
_cell_measurement_theta_max 28.709
_cell_measurement_theta_min 2.631
_cell_volume 2454.4(8)
_computing_cell_refinement 'Bruker APEX2'
_computing_data_collection 'Bruker APEX2'
_computing_data_reduction 'Bruker APEX2'
_computing_molecular_graphics 'Olex2 (Dolomanov et al., 2009)'
_computing_publication_material 'Olex2 (Dolomanov et al., 2009)'
_computing_structure_refinement 'XL (Sheldrick, 2008)'
_computing_structure_solution 'ShelXS (Sheldrick, 2008)'
_diffrn_ambient_temperature 100.0
_diffrn_measured_fraction_theta_full 0.972
_diffrn_measured_fraction_theta_max 0.972
_diffrn_measurement_device_type 'Bruker X8 APEX II'
_diffrn_measurement_method '\f and \w scans'
_diffrn_radiation_monochromator graphite
_diffrn_radiation_type MoK\a
_diffrn_radiation_wavelength 0.71073
_diffrn_reflns_av_R_equivalents 0.0807
_diffrn_reflns_av_unetI/netI 0.1034
_diffrn_reflns_Laue_measured_fraction_full 0.972
_diffrn_reflns_Laue_measured_fraction_max 0.972
_diffrn_reflns_limit_h_max 13
_diffrn_reflns_limit_h_min -12
_diffrn_reflns_limit_k_max 21
_diffrn_reflns_limit_k_min -21
_diffrn_reflns_limit_l_max 22
_diffrn_reflns_limit_l_min -19
_diffrn_reflns_number 41883
_diffrn_reflns_point_group_measured_fraction_full 0.972
_diffrn_reflns_point_group_measured_fraction_max 0.972
_diffrn_reflns_theta_full 25.242
_diffrn_reflns_theta_max 25.350
_diffrn_reflns_theta_min 2.189
_diffrn_source 'INCOATEC microfocus sealed tube'
_diffrn_standards_number 0
_exptl_absorpt_coefficient_mu 0.767
_exptl_absorpt_correction_T_max 0.7460
_exptl_absorpt_correction_T_min 0.5633
_exptl_absorpt_correction_type multi-scan
_exptl_absorpt_process_details
;
SADABS-2008/1 (Bruker,2008) was used for absorption correction.
wR2(int) was 0.1188 before and 0.0581 after correction.
The Ratio of minimum to maximum transmission is 0.7551.
The \l/2 correction factor is 0.0015.
;
_exptl_crystal_colour 'clear violet'
_exptl_crystal_colour_lustre clear
_exptl_crystal_colour_primary violet
_exptl_crystal_density_diffrn 1.353
_exptl_crystal_density_method 'not measured'
_exptl_crystal_description plate
_exptl_crystal_F_000 1024
_exptl_crystal_recrystallization_method 'n-hexane/chloroform diffusion'
_exptl_crystal_size_max 0.15
_exptl_crystal_size_mid 0.12
_exptl_crystal_size_min 0.03
_refine_diff_density_max 0.725
_refine_diff_density_min -1.041
_refine_diff_density_rms 0.096
_refine_ls_extinction_method none
_refine_ls_goodness_of_fit_ref 1.052
_refine_ls_hydrogen_treatment constr
_refine_ls_matrix_type full
_refine_ls_number_parameters 534
_refine_ls_number_reflns 8736
_refine_ls_number_restraints 9
_refine_ls_restrained_S_all 1.053
_refine_ls_R_factor_all 0.0549
_refine_ls_R_factor_gt 0.0398
_refine_ls_shift/su_max 0.001
_refine_ls_shift/su_mean 0.000
_refine_ls_structure_factor_coef Fsqd
_refine_ls_weighting_details 'w=1/[\s^2^(Fo^2^)+(0.0180P)^2^+0.7093P] where P=(Fo^2^+2Fc^2^)/3'
_refine_ls_weighting_scheme calc
_refine_ls_wR_factor_gt 0.0841
_refine_ls_wR_factor_ref 0.0892
_reflns_Friedel_coverage 0.000
_reflns_number_gt 6789
_reflns_number_total 8736
_reflns_threshold_expression 'I > 2\s(I)'
_cod_data_source_file c6dt01110a2.cif
_cod_data_source_block maku082_p-1
_cod_depositor_comments 'Adding full bibliography for 7039193--7039196.cif.'
_cod_original_cell_volume 2454.3(7)
_cod_database_code 7039193
_shelxl_version_number 2013-3
_shelx_space_group_comment
;
The symmetry employed for this shelxl refinement is uniquely defined
by the following loop, which should always be used as a source of
symmetry information in preference to the above space-group names.
They are only intended as comments.
;
_shelx_estimated_absorpt_t_max 0.977
_shelx_estimated_absorpt_t_min 0.894

loop_
_space_group_symop_operation_xyz
'x, y, z'
'-x, -y, -z'

loop_
_atom_site_label
_atom_site_type_symbol
_atom_site_fract_x
_atom_site_fract_y
_atom_site_fract_z
_atom_site_U_iso_or_equiv
_atom_site_adp_type
_atom_site_occupancy
_atom_site_site_symmetry_order
_atom_site_calc_flag
_atom_site_refinement_flags_posn
_atom_site_refinement_flags_occupancy
_atom_site_disorder_assembly
_atom_site_disorder_group
Ru1A Ru 0.93924(3) 0.76345(2) 1.07271(2) 0.01727(9) Uani 1 1 d . . . .
Cl1A Cl 0.71720(9) 0.79592(6) 1.00719(5) 0.0225(2) Uani 1 1 d . . . .
Ru1B Ru 0.52814(3) -0.03532(2) 0.27145(2) 0.01715(9) Uani 1 1 d . . . .
Cl1B Cl 0.75403(8) 0.03793(6) 0.25457(5) 0.0220(2) Uani 1 1 d . . . .
O2B O 0.5177(2) 0.05148(15) 0.36662(13) 0.0216(6) Uani 1 1 d . . . .
O1B O 0.6435(2) -0.09779(15) 0.35981(13) 0.0218(6) Uani 1 1 d . . . .
O3B O 0.8036(2) 0.13737(16) 0.59087(14) 0.0256(6) Uani 1 1 d . . . .
O2A O 0.9568(2) 0.66577(15) 0.98660(14) 0.0225(6) Uani 1 1 d . . . .
O1A O 0.8181(2) 0.65575(15) 1.11169(14) 0.0203(6) Uani 1 1 d . . . .
O3A O 0.7167(2) 0.40475(15) 0.88590(15) 0.0276(6) Uani 1 1 d . . . .
C15A C 1.1138(3) 0.8506(2) 1.0432(2) 0.0171(8) Uani 1 1 d . . . .
C20A C 1.1680(3) 0.7793(2) 1.0840(2) 0.0181(8) Uani 1 1 d . . . .
H20A H 1.2395 0.7440 1.0618 0.022 Uiso 1 1 calc R . . .
C21A C 1.1595(3) 0.8720(2) 0.9643(2) 0.0203(8) Uani 1 1 d . . . .
H21A H 1.0756 0.8983 0.9374 0.024 Uiso 1 1 calc R . . .
C18A C 1.0086(3) 0.8105(2) 1.1898(2) 0.0225(9) Uani 1 1 d . . . .
C22A C 1.2811(3) 0.9430(2) 0.9732(2) 0.0252(9) Uani 1 1 d . . . .
H22A H 1.2515 0.9929 1.0066 0.038 Uiso 1 1 calc GR . . .
H22B H 1.3018 0.9631 0.9222 0.038 Uiso 1 1 calc GR . . .
H22C H 1.3676 0.9183 0.9963 0.038 Uiso 1 1 calc GR . . .
C16A C 1.0062(3) 0.9001(2) 1.0787(2) 0.0202(8) Uani 1 1 d . . . .
H16A H 0.9669 0.9476 1.0528 0.024 Uiso 1 1 calc R . . .
C19A C 1.1180(3) 0.7603(2) 1.1561(2) 0.0200(8) Uani 1 1 d . . . .
H19A H 1.1576 0.7134 1.1827 0.024 Uiso 1 1 calc R . . .
C17A C 0.9556(4) 0.8814(2) 1.1511(2) 0.0243(9) Uani 1 1 d . . . .
H17A H 0.8850 0.9170 1.1738 0.029 Uiso 1 1 calc R . . .
C24A C 0.9469(4) 0.7849(3) 1.2634(2) 0.0312(10) Uani 1 1 d . . . .
H24A H 0.8564 0.8146 1.2707 0.047 Uiso 1 1 calc GR . . .
H24B H 1.0150 0.8022 1.3069 0.047 Uiso 1 1 calc GR . . .
H24C H 0.9289 0.7210 1.2609 0.047 Uiso 1 1 calc GR . . .
C23A C 1.2015(5) 0.7937(2) 0.9134(2) 0.0358(10) Uani 1 1 d . . . .
H23A H 1.2882 0.7687 0.9360 0.054 Uiso 1 1 calc GR . . .
H23B H 1.2205 0.8125 0.8618 0.054 Uiso 1 1 calc GR . . .
H23C H 1.1230 0.7490 0.9093 0.054 Uiso 1 1 calc GR . . .
C6A C 0.5728(3) 0.3873(2) 1.0223(2) 0.0216(9) Uani 1 1 d . . . .
H6A H 0.5519 0.3438 0.9812 0.026 Uiso 1 1 calc R . . .
C4A C 0.7455(3) 0.4614(2) 0.9394(2) 0.0210(9) Uani 1 1 d . . . .
C5A C 0.6708(3) 0.4558(2) 1.0127(2) 0.0189(8) Uani 1 1 d . . . .
C1A C 0.7945(3) 0.5938(2) 1.0611(2) 0.0182(8) Uani 1 1 d . . . .
C10A C 0.6967(3) 0.5196(2) 1.0738(2) 0.0160(8) Uani 1 1 d . . . .
C3A C 0.8494(3) 0.5326(2) 0.9322(2) 0.0196(8) Uani 1 1 d . . . .
C2A C 0.8685(3) 0.5978(2) 0.9890(2) 0.0168(8) Uani 1 1 d . . . .
C7A C 0.5058(4) 0.3819(2) 1.0906(2) 0.0252(9) Uani 1 1 d . . . .
H7A H 0.4390 0.3346 1.0962 0.030 Uiso 1 1 calc R . . .
C9A C 0.6296(4) 0.5135(2) 1.1421(2) 0.0240(9) Uani 1 1 d . . . .
H9A H 0.6489 0.5570 1.1834 0.029 Uiso 1 1 calc R . . .
C11A C 0.9354(4) 0.5362(2) 0.8613(2) 0.0286(9) Uani 1 1 d . . . .
H11A H 0.9354 0.4765 0.8350 0.034 Uiso 1 1 calc R . . .
H11B H 1.0361 0.5538 0.8773 0.034 Uiso 1 1 calc R . . .
C8A C 0.5341(4) 0.4439(2) 1.1508(2) 0.0278(9) Uani 1 1 d . . . .
H8A H 0.4883 0.4390 1.1981 0.033 Uiso 1 1 calc R . . .
C12A C 0.8794(4) 0.5992(3) 0.8045(2) 0.0373(11) Uani 1 1 d D . . .
H12A H 0.8657 0.6574 0.8315 0.045 Uiso 0.837(5) 1 calc R P A 1
H12B H 0.7854 0.5769 0.7808 0.045 Uiso 0.837(5) 1 calc R P A 1
H12C H 0.8793 0.6568 0.8345 0.045 Uiso 0.163(5) 1 calc R P A 2
H12D H 0.7770 0.5811 0.7940 0.045 Uiso 0.163(5) 1 calc R P A 2
C5B C 0.8221(3) -0.0076(2) 0.5362(2) 0.0200(8) Uani 1 1 d . . . .
C1B C 0.6772(3) -0.0468(2) 0.4173(2) 0.0199(8) Uani 1 1 d . . . .
C4B C 0.7599(4) 0.0815(2) 0.5400(2) 0.0245(9) Uani 1 1 d . . . .
C3B C 0.6501(4) 0.0998(2) 0.4816(2) 0.0234(9) Uani 1 1 d . . . .
C2B C 0.6117(3) 0.0393(2) 0.4228(2) 0.0214(8) Uani 1 1 d . . . .
C10B C 0.7781(3) -0.0711(2) 0.4789(2) 0.0205(8) Uani 1 1 d . . . .
C15B C 0.3411(3) 0.0144(2) 0.2136(2) 0.0182(8) Uani 1 1 d . . . .
C20B C 0.2986(3) -0.0531(2) 0.2608(2) 0.0197(8) Uani 1 1 d . . . .
H20B H 0.2269 -0.0418 0.2969 0.024 Uiso 1 1 calc R . . .
C18B C 0.4649(3) -0.1564(2) 0.2013(2) 0.0212(8) Uani 1 1 d . . . .
C21B C 0.2857(3) 0.1059(2) 0.2288(2) 0.0227(9) Uani 1 1 d . . . .
H21B H 0.2672 0.1140 0.2850 0.027 Uiso 1 1 calc R . . .
C16B C 0.4437(3) -0.0060(2) 0.1595(2) 0.0199(8) Uani 1 1 d . . . .
H16B H 0.4737 0.0379 0.1266 0.024 Uiso 1 1 calc R . . .
C17B C 0.5036(3) -0.0899(2) 0.1525(2) 0.0206(8) Uani 1 1 d . . . .
H17B H 0.5711 -0.1018 0.1142 0.025 Uiso 1 1 calc R . . .
C24B C 0.5355(4) -0.2424(2) 0.1993(2) 0.0265(9) Uani 1 1 d . . . .
H24D H 0.6221 -0.2388 0.1697 0.040 Uiso 1 1 calc GR . . .
H24E H 0.4691 -0.2882 0.1748 0.040 Uiso 1 1 calc GR . . .
H24F H 0.5620 -0.2569 0.2522 0.040 Uiso 1 1 calc GR . . .
C23B C 0.3912(4) 0.1787(2) 0.2097(2) 0.0308(10) Uani 1 1 d . . . .
H23D H 0.4840 0.1715 0.2372 0.046 Uiso 1 1 calc GR . . .
H23E H 0.3537 0.2361 0.2259 0.046 Uiso 1 1 calc GR . . .
H23F H 0.4038 0.1756 0.1539 0.046 Uiso 1 1 calc GR . . .
C19B C 0.3591(3) -0.1362(2) 0.2560(2) 0.0213(8) Uani 1 1 d . . . .
H19B H 0.3294 -0.1796 0.2894 0.026 Uiso 1 1 calc R . . .
C22B C 0.1420(4) 0.1110(2) 0.1829(2) 0.0306(10) Uani 1 1 d . . . .
H22D H 0.1575 0.1035 0.1275 0.046 Uiso 1 1 calc GR . . .
H22E H 0.1009 0.1684 0.1946 0.046 Uiso 1 1 calc GR . . .
H22F H 0.0756 0.0643 0.1973 0.046 Uiso 1 1 calc GR . . .
C6B C 0.9265(3) -0.0275(3) 0.5923(2) 0.0235(9) Uani 1 1 d . . . .
H6B H 0.9587 0.0158 0.6317 0.028 Uiso 1 1 calc R . . .
C9B C 0.8352(4) -0.1547(2) 0.4763(2) 0.0249(9) Uani 1 1 d . . . .
H9B H 0.8057 -0.1977 0.4360 0.030 Uiso 1 1 calc R . . .
C7B C 0.9829(4) -0.1105(3) 0.5902(2) 0.0259(9) Uani 1 1 d . . . .
H7B H 1.0545 -0.1240 0.6280 0.031 Uiso 1 1 calc R . . .
C8B C 0.9349(4) -0.1738(3) 0.5331(2) 0.0279(9) Uani 1 1 d . . . .
H8B H 0.9715 -0.2313 0.5333 0.034 Uiso 1 1 calc R . . .
C11B C 0.5832(4) 0.1888(3) 0.4834(2) 0.0311(10) Uani 1 1 d . . . .
H11C H 0.5962 0.2177 0.5362 0.037 Uiso 1 1 calc R . . .
H11D H 0.4788 0.1813 0.4703 0.037 Uiso 1 1 calc R . . .
C13A C 0.9881(7) 0.6083(5) 0.7417(3) 0.0583(14) Uani 0.837(5) 1 d D P A 1
H13A H 1.0804 0.6330 0.7657 0.070 Uiso 0.837(5) 1 calc R P A 1
H13B H 1.0057 0.5492 0.7174 0.070 Uiso 0.837(5) 1 calc R P A 1
C13B C 0.5688(7) 0.3287(4) 0.4101(4) 0.0583(14) Uani 0.837(5) 1 d D P A 1
H13E H 0.4687 0.3108 0.3928 0.070 Uiso 0.837(5) 1 calc R P A 1
H13F H 0.5656 0.3664 0.4586 0.070 Uiso 0.837(5) 1 calc R P A 1
C14B C 0.6341(9) 0.3803(5) 0.3503(4) 0.093(2) Uani 0.837(5) 1 d D P A 1
H14G H 0.6550 0.3407 0.3058 0.140 Uiso 0.837(5) 1 calc GR P A 1
H14H H 0.7235 0.4099 0.3718 0.140 Uiso 0.837(5) 1 calc GR P A 1
H14I H 0.5669 0.4245 0.3338 0.140 Uiso 0.837(5) 1 calc GR P A 1
C12B C 0.6522(4) 0.2470(3) 0.4259(3) 0.0447(12) Uani 1 1 d D . . .
H12E H 0.7504 0.2655 0.4462 0.054 Uiso 0.837(5) 1 calc R P A 1
H12F H 0.6611 0.2118 0.3765 0.054 Uiso 0.837(5) 1 calc R P A 1
H12G H 0.6286 0.2255 0.3716 0.054 Uiso 0.163(5) 1 calc R P A 2
H12H H 0.7577 0.2537 0.4351 0.054 Uiso 0.163(5) 1 calc R P A 2
C13C C 0.934(4) 0.621(3) 0.7256(12) 0.0583(14) Uani 0.163(5) 1 d D P A 2
H13C H 0.8680 0.6619 0.7014 0.070 Uiso 0.163(5) 1 calc R P A 2
H13D H 0.9327 0.5659 0.6915 0.070 Uiso 0.163(5) 1 calc R P A 2
C14A C 0.9358(9) 0.6671(5) 0.6800(4) 0.093(2) Uani 0.837(5) 1 d D P A 1
H14A H 1.0090 0.6723 0.6417 0.140 Uiso 0.837(5) 1 calc GR P A 1
H14B H 0.9179 0.7256 0.7039 0.140 Uiso 0.837(5) 1 calc GR P A 1
H14C H 0.8465 0.6416 0.6545 0.140 Uiso 0.837(5) 1 calc GR P A 1
C13D C 0.576(3) 0.3321(15) 0.4484(18) 0.0583(14) Uani 0.163(5) 1 d D P A 2
H13G H 0.5567 0.3339 0.5041 0.070 Uiso 0.163(5) 1 calc R P A 2
H13H H 0.6392 0.3834 0.4397 0.070 Uiso 0.163(5) 1 calc R P A 2
C14D C 0.436(4) 0.338(3) 0.402(2) 0.093(2) Uani 0.163(5) 1 d D P A 2
H14J H 0.4409 0.3042 0.3525 0.140 Uiso 0.163(5) 1 calc GR P A 2
H14K H 0.4194 0.3999 0.3932 0.140 Uiso 0.163(5) 1 calc GR P A 2
H14L H 0.3574 0.3142 0.4309 0.140 Uiso 0.163(5) 1 calc GR P A 2
C14C C 1.090(5) 0.663(3) 0.733(2) 0.093(2) Uani 0.163(5) 1 d . P A 2
H14D H 1.1601 0.6164 0.7356 0.140 Uiso 0.163(5) 1 calc GR P A 2
H14E H 1.1015 0.7024 0.7799 0.140 Uiso 0.163(5) 1 calc GR P A 2
H14F H 1.1070 0.6966 0.6877 0.140 Uiso 0.163(5) 1 calc GR P A 2

loop_
_atom_site_aniso_label
_atom_site_aniso_U_11
_atom_site_aniso_U_22
_atom_site_aniso_U_33
_atom_site_aniso_U_23
_atom_site_aniso_U_13
_atom_site_aniso_U_12
Ru1A 0.01482(14) 0.01498(16) 0.02095(19) -0.00586(13) 0.00130(12) -0.00212(11)
Cl1A 0.0199(4) 0.0227(5) 0.0241(5) -0.0020(4) -0.0021(4) -0.0011(3)
Ru1B 0.01360(14) 0.02165(17) 0.01529(18) -0.00374(13) -0.00124(12) -0.00023(11)
Cl1B 0.0160(4) 0.0255(5) 0.0233(5) -0.0045(4) 0.0001(4) -0.0036(3)
O2B 0.0183(12) 0.0278(15) 0.0177(14) -0.0061(12) -0.0016(11) 0.0040(10)
O1B 0.0217(13) 0.0253(14) 0.0170(14) -0.0047(12) -0.0031(11) -0.0010(10)
O3B 0.0264(13) 0.0314(15) 0.0174(15) -0.0064(12) -0.0017(11) -0.0048(11)
O2A 0.0181(12) 0.0195(14) 0.0285(16) -0.0109(12) 0.0057(11) -0.0032(10)
O1A 0.0197(12) 0.0175(13) 0.0225(15) -0.0036(12) -0.0030(11) -0.0026(10)
O3A 0.0243(13) 0.0217(14) 0.0348(17) -0.0113(13) -0.0006(12) -0.0006(11)
C15A 0.0146(16) 0.0146(18) 0.021(2) -0.0055(16) 0.0020(15) -0.0046(13)
C20A 0.0114(16) 0.0169(19) 0.025(2) -0.0033(17) 0.0006(15) -0.0014(13)
C21A 0.0170(17) 0.0167(19) 0.027(2) -0.0002(17) -0.0020(16) 0.0006(14)
C18A 0.0154(17) 0.027(2) 0.022(2) -0.0129(18) 0.0000(16) -0.0076(15)
C22A 0.0192(18) 0.030(2) 0.026(2) 0.0080(18) 0.0000(16) -0.0058(15)
C16A 0.0195(18) 0.0087(18) 0.031(2) -0.0072(17) -0.0026(17) 0.0002(14)
C19A 0.0149(17) 0.020(2) 0.023(2) -0.0077(17) -0.0013(16) -0.0027(14)
C17A 0.0187(18) 0.020(2) 0.032(2) -0.0137(18) 0.0018(17) -0.0030(15)
C24A 0.026(2) 0.047(3) 0.018(2) -0.012(2) 0.0054(17) -0.0114(18)
C23A 0.055(3) 0.024(2) 0.029(3) 0.000(2) 0.009(2) 0.0041(19)
C6A 0.0161(17) 0.0130(19) 0.035(2) 0.0000(17) -0.0058(17) 0.0035(14)
C4A 0.0182(17) 0.0132(19) 0.031(2) 0.0000(18) -0.0054(17) 0.0031(14)
C5A 0.0148(16) 0.0137(19) 0.028(2) -0.0019(17) -0.0035(16) 0.0043(13)
C1A 0.0140(16) 0.0171(19) 0.022(2) -0.0019(17) -0.0051(15) 0.0012(14)
C10A 0.0111(16) 0.0120(18) 0.024(2) -0.0015(16) -0.0018(15) 0.0025(13)
C3A 0.0159(17) 0.0170(19) 0.025(2) -0.0054(17) 0.0008(16) 0.0003(14)
C2A 0.0115(16) 0.0143(19) 0.024(2) -0.0034(16) 0.0003(15) 0.0017(13)
C7A 0.0209(19) 0.016(2) 0.039(3) 0.0066(19) -0.0021(18) -0.0011(15)
C9A 0.0242(19) 0.021(2) 0.025(2) -0.0045(18) -0.0058(17) -0.0020(15)
C11A 0.028(2) 0.026(2) 0.030(2) -0.0124(19) 0.0057(18) 0.0005(16)
C8A 0.0240(19) 0.031(2) 0.029(2) 0.009(2) 0.0033(17) -0.0016(16)
C12A 0.038(2) 0.046(3) 0.026(3) -0.006(2) 0.007(2) -0.005(2)
C5B 0.0152(17) 0.030(2) 0.015(2) -0.0008(17) 0.0061(15) -0.0012(15)
C1B 0.0174(17) 0.026(2) 0.017(2) -0.0013(17) 0.0074(15) -0.0046(15)
C4B 0.0171(18) 0.036(2) 0.019(2) -0.0020(19) 0.0036(16) -0.0044(16)
C3B 0.0232(19) 0.026(2) 0.021(2) -0.0058(18) 0.0045(16) 0.0012(16)
C2B 0.0188(18) 0.027(2) 0.018(2) -0.0039(17) 0.0013(16) 0.0011(15)
C10B 0.0175(17) 0.029(2) 0.015(2) 0.0024(17) 0.0037(15) -0.0028(15)
C15B 0.0145(17) 0.022(2) 0.017(2) -0.0024(17) -0.0052(15) 0.0026(14)
C20B 0.0140(17) 0.028(2) 0.016(2) -0.0032(17) 0.0004(15) -0.0030(15)
C18B 0.0139(17) 0.031(2) 0.017(2) -0.0097(17) -0.0018(15) -0.0036(15)
C21B 0.0179(18) 0.027(2) 0.023(2) -0.0028(18) -0.0011(16) 0.0016(15)
C16B 0.0181(17) 0.028(2) 0.012(2) -0.0013(17) -0.0042(15) -0.0036(15)
C17B 0.0162(17) 0.032(2) 0.012(2) -0.0056(17) 0.0010(15) -0.0007(15)
C24B 0.0239(19) 0.023(2) 0.031(2) -0.0067(18) -0.0001(17) -0.0008(16)
C23B 0.026(2) 0.028(2) 0.037(3) -0.003(2) -0.0067(18) 0.0026(16)
C19B 0.0153(17) 0.025(2) 0.022(2) -0.0068(17) -0.0027(16) -0.0040(15)
C22B 0.0200(19) 0.027(2) 0.044(3) 0.002(2) -0.0022(18) 0.0035(16)
C6B 0.0190(18) 0.038(2) 0.013(2) -0.0076(18) 0.0040(15) -0.0044(16)
C9B 0.0232(19) 0.030(2) 0.020(2) -0.0006(18) -0.0028(16) -0.0039(16)
C7B 0.0177(18) 0.042(3) 0.018(2) 0.0001(19) 0.0033(16) 0.0021(17)
C8B 0.030(2) 0.033(2) 0.021(2) 0.0007(19) 0.0041(18) 0.0023(17)
C11B 0.028(2) 0.038(2) 0.026(2) -0.010(2) -0.0013(18) 0.0036(17)
C13A 0.074(3) 0.058(3) 0.046(3) 0.015(2) 0.012(3) 0.012(2)
C13B 0.074(3) 0.058(3) 0.046(3) 0.015(2) 0.012(3) 0.012(2)
C14B 0.135(5) 0.080(4) 0.072(4) 0.029(3) 0.024(3) 0.038(4)
C12B 0.032(2) 0.036(3) 0.066(3) 0.004(2) -0.002(2) 0.0071(19)
C13C 0.074(3) 0.058(3) 0.046(3) 0.015(2) 0.012(3) 0.012(2)
C14A 0.135(5) 0.080(4) 0.072(4) 0.029(3) 0.024(3) 0.038(4)
C13D 0.074(3) 0.058(3) 0.046(3) 0.015(2) 0.012(3) 0.012(2)
C14D 0.135(5) 0.080(4) 0.072(4) 0.029(3) 0.024(3) 0.038(4)
C14C 0.135(5) 0.080(4) 0.072(4) 0.029(3) 0.024(3) 0.038(4)

loop_
_atom_type_symbol
_atom_type_description
_atom_type_scat_dispersion_real
_atom_type_scat_dispersion_imag
_atom_type_scat_source
C C 0.0033 0.0016 'International Tables Vol C Tables 4.2.6.8 and 6.1.1.4'
H H 0.0000 0.0000 'International Tables Vol C Tables 4.2.6.8 and 6.1.1.4'
Cl Cl 0.1484 0.1585 'International Tables Vol C Tables 4.2.6.8 and 6.1.1.4'
O O 0.0106 0.0060 'International Tables Vol C Tables 4.2.6.8 and 6.1.1.4'
Ru Ru -1.2594 0.8363 'International Tables Vol C Tables 4.2.6.8 and 6.1.1.4'

loop_
_geom_angle_atom_site_label_1
_geom_angle_atom_site_label_2
_geom_angle_atom_site_label_3
_geom_angle
O2A Ru1A Cl1A 86.25(7)
O2A Ru1A O1A 76.54(9)
O2A Ru1A C15A 98.65(11)
O2A Ru1A C20A 90.10(11)
O2A Ru1A C18A 145.40(12)
O2A Ru1A C16A 130.61(12)
O2A Ru1A C19A 109.70(11)
O2A Ru1A C17A 167.85(12)
O1A Ru1A Cl1A 84.03(6)
O1A Ru1A C15A 163.51(11)
O1A Ru1A C20A 124.91(11)
O1A Ru1A C18A 92.42(11)
O1A Ru1A C16A 152.05(12)
O1A Ru1A C19A 96.97(11)
O1A Ru1A C17A 115.41(12)
C15A Ru1A Cl1A 111.63(9)
C15A Ru1A C18A 82.67(13)
C15A Ru1A C17A 69.27(13)
C20A Ru1A Cl1A 149.04(10)
C20A Ru1A C15A 38.71(12)
C20A Ru1A C18A 69.31(13)
C20A Ru1A C16A 68.76(12)
C20A Ru1A C19A 38.07(13)
C20A Ru1A C17A 81.16(13)
C18A Ru1A Cl1A 125.66(10)
C18A Ru1A C17A 37.51(13)
C16A Ru1A Cl1A 90.64(9)
C16A Ru1A C15A 38.26(12)
C16A Ru1A C18A 68.58(14)
C16A Ru1A C19A 80.91(13)
C16A Ru1A C17A 37.96(13)
C19A Ru1A Cl1A 163.86(10)
C19A Ru1A C15A 69.50(13)
C19A Ru1A C18A 38.30(13)
C19A Ru1A C17A 68.06(13)
C17A Ru1A Cl1A 96.88(10)
O2B Ru1B Cl1B 84.92(7)
O2B Ru1B O1B 76.56(9)
O2B Ru1B C15B 93.52(11)
O2B Ru1B C20B 91.94(11)
O2B Ru1B C18B 153.45(11)
O2B Ru1B C16B 122.05(12)
O2B Ru1B C17B 160.22(12)
O2B Ru1B C19B 116.00(12)
O1B Ru1B Cl1B 84.25(6)
O1B Ru1B C15B 155.82(12)
O1B Ru1B C20B 118.83(11)
O1B Ru1B C18B 96.00(11)
O1B Ru1B C16B 160.94(12)
O1B Ru1B C17B 123.11(11)
O1B Ru1B C19B 94.65(11)
C15B Ru1B Cl1B 117.22(9)
C15B Ru1B C18B 83.03(13)
C15B Ru1B C17B 69.17(13)
C15B Ru1B C19B 69.64(13)
C20B Ru1B Cl1B 155.35(10)
C20B Ru1B C15B 38.45(12)
C20B Ru1B C18B 69.07(13)
C20B Ru1B C17B 80.44(13)
C20B Ru1B C19B 37.98(12)
C18B Ru1B Cl1B 120.10(9)
C16B Ru1B Cl1B 92.87(9)
C16B Ru1B C15B 38.05(13)
C16B Ru1B C20B 68.16(13)
C16B Ru1B C18B 69.15(13)
C16B Ru1B C17B 38.18(13)
C16B Ru1B C19B 81.10(13)
C17B Ru1B Cl1B 94.41(9)
C17B Ru1B C18B 37.71(13)
C19B Ru1B Cl1B 158.29(10)
C19B Ru1B C18B 38.32(13)
C19B Ru1B C17B 68.01(13)
C2B O2B Ru1B 114.5(2)
C1B O1B Ru1B 112.7(2)
C2A O2A Ru1A 115.5(2)
C1A O1A Ru1A 113.5(2)
C20A C15A Ru1A 69.44(18)
C20A C15A C21A 123.6(3)
C21A C15A Ru1A 128.6(2)
C16A C15A Ru1A 70.11(18)
C16A C15A C20A 116.7(3)
C16A C15A C21A 119.5(3)
C15A C20A Ru1A 71.85(18)
C19A C20A Ru1A 71.78(18)
C19A C20A C15A 121.4(3)
C15A C21A C22A 109.2(3)
C15A C21A C23A 114.9(3)
C23A C21A C22A 111.0(3)
C19A C18A Ru1A 70.3(2)
C19A C18A C24A 120.2(3)
C17A C18A Ru1A 71.5(2)
C17A C18A C19A 118.8(3)
C17A C18A C24A 120.9(3)
C24A C18A Ru1A 127.5(2)
C15A C16A Ru1A 71.62(18)
C17A C16A Ru1A 72.2(2)
C17A C16A C15A 122.1(3)
C20A C19A Ru1A 70.15(18)
C20A C19A C18A 120.6(3)
C18A C19A Ru1A 71.39(19)
C18A C17A Ru1A 71.0(2)
C18A C17A C16A 120.3(3)
C16A C17A Ru1A 69.9(2)
C7A C6A C5A 120.6(3)
O3A C4A C5A 118.9(3)
O3A C4A C3A 121.7(3)
C3A C4A C5A 119.4(3)
C6A C5A C4A 120.9(3)
C6A C5A C10A 118.2(3)
C10A C5A C4A 120.9(3)
O1A C1A C10A 121.2(3)
O1A C1A C2A 117.8(3)
C2A C1A C10A 121.0(3)
C5A C10A C1A 117.4(3)
C9A C10A C5A 120.9(3)
C9A C10A C1A 121.7(3)
C4A C3A C11A 120.7(3)
C2A C3A C4A 120.1(3)
C2A C3A C11A 119.2(3)
O2A C2A C1A 114.5(3)
O2A C2A C3A 124.5(3)
C3A C2A C1A 120.9(3)
C8A C7A C6A 120.8(3)
C10A C9A C8A 119.9(3)
C3A C11A C12A 113.7(3)
C7A C8A C9A 119.6(4)
C11A C12A C13A 108.8(4)
C11A C12A C13C 129.9(15)
C10B C5B C4B 121.5(3)
C10B C5B C6B 119.2(3)
C6B C5B C4B 119.4(3)
O1B C1B C2B 118.2(3)
O1B C1B C10B 121.9(3)
C10B C1B C2B 119.8(3)
O3B C4B C5B 119.9(3)
O3B C4B C3B 122.1(3)
C3B C4B C5B 118.0(3)
C4B C3B C11B 119.9(3)
C2B C3B C4B 120.8(3)
C2B C3B C11B 119.2(3)
O2B C2B C1B 114.2(3)
O2B C2B C3B 124.7(3)
C3B C2B C1B 121.1(3)
C5B C10B C1B 118.3(3)
C5B C10B C9B 121.2(3)
C9B C10B C1B 120.3(3)
C20B C15B Ru1B 70.49(18)
C20B C15B C21B 119.1(3)
C21B C15B Ru1B 124.8(2)
C16B C15B Ru1B 70.52(19)
C16B C15B C20B 117.1(3)
C16B C15B C21B 123.5(3)
C15B C20B Ru1B 71.06(18)
C19B C20B Ru1B 71.57(19)
C19B C20B C15B 122.0(3)
C17B C18B Ru1B 70.5(2)
C17B C18B C24B 122.0(3)
C17B C18B C19B 117.2(3)
C24B C18B Ru1B 128.3(2)
C19B C18B Ru1B 69.68(19)
C19B C18B C24B 120.7(3)
C15B C21B C23B 113.4(3)
C15B C21B C22B 108.1(3)
C23B C21B C22B 111.3(3)
C15B C16B Ru1B 71.42(19)
C15B C16B C17B 121.8(3)
C17B C16B Ru1B 72.2(2)
C18B C17B Ru1B 71.8(2)
C18B C17B C16B 121.2(3)
C16B C17B Ru1B 69.6(2)
C20B C19B Ru1B 70.45(19)
C20B C19B C18B 120.7(3)
C18B C19B Ru1B 72.00(19)
C7B C6B C5B 119.8(3)
C8B C9B C10B 118.7(3)
C6B C7B C8B 120.0(3)
C9B C8B C7B 121.0(4)
C3B C11B C12B 110.7(3)
C14A C13A C12A 112.0(5)
C14B C13B C12B 112.2(5)
C11B C12B C13D 97.6(15)
C13B C12B C11B 113.9(4)
C12A C13C C14C 112(2)
C14D C13D C12B 112(2)

loop_
_geom_bond_atom_site_label_1
_geom_bond_atom_site_label_2
_geom_bond_distance
Ru1A Cl1A 2.3942(9)
Ru1A O2A 2.056(2)
Ru1A O1A 2.127(2)
Ru1A C15A 2.168(3)
Ru1A C20A 2.136(3)
Ru1A C18A 2.172(3)
Ru1A C16A 2.149(3)
Ru1A C19A 2.158(3)
Ru1A C17A 2.178(4)
Ru1B Cl1B 2.3905(9)
Ru1B O2B 2.056(2)
Ru1B O1B 2.123(2)
Ru1B C15B 2.153(3)
Ru1B C20B 2.146(3)
Ru1B C18B 2.191(3)
Ru1B C16B 2.141(3)
Ru1B C17B 2.174(3)
Ru1B C19B 2.160(3)
O2B C2B 1.306(4)
O1B C1B 1.245(4)
O3B C4B 1.232(4)
O2A C2A 1.305(4)
O1A C1A 1.253(4)
O3A C4A 1.239(4)
C15A C20A 1.427(5)
C15A C21A 1.505(5)
C15A C16A 1.415(5)
C20A C19A 1.401(5)
C21A C22A 1.537(4)
C21A C23A 1.511(5)
C18A C19A 1.420(5)
C18A C17A 1.399(5)
C18A C24A 1.495(5)
C16A C17A 1.408(5)
C6A C5A 1.387(5)
C6A C7A 1.372(5)
C4A C5A 1.486(5)
C4A C3A 1.445(4)
C5A C10A 1.397(5)
C1A C10A 1.464(4)
C1A C2A 1.462(5)
C10A C9A 1.375(5)
C3A C2A 1.355(5)
C3A C11A 1.504(5)
C7A C8A 1.372(5)
C9A C8A 1.383(5)
C11A C12A 1.506(5)
C12A C13A 1.534(6)
C12A C13C 1.534(9)
C5B C4B 1.491(5)
C5B C10B 1.380(5)
C5B C6B 1.398(5)
C1B C2B 1.464(5)
C1B C10B 1.463(5)
C4B C3B 1.451(5)
C3B C2B 1.356(5)
C3B C11B 1.510(5)
C10B C9B 1.395(5)
C15B C20B 1.415(5)
C15B C21B 1.512(5)
C15B C16B 1.400(5)
C20B C19B 1.401(5)
C18B C17B 1.411(5)
C18B C24B 1.484(5)
C18B C19B 1.428(5)
C21B C23B 1.522(5)
C21B C22B 1.532(4)
C16B C17B 1.412(5)
C6B C7B 1.383(5)
C9B C8B 1.374(5)
C7B C8B 1.385(5)
C11B C12B 1.527(5)
C13A C14A 1.513(7)
C13B C14B 1.484(7)
C13B C12B 1.521(6)
C12B C13D 1.536(9)
C13C C14C 1.57(5)
C13D C14D 1.502(11)

loop_
_geom_torsion_atom_site_label_1
_geom_torsion_atom_site_label_2
_geom_torsion_atom_site_label_3
_geom_torsion_atom_site_label_4
_geom_torsion
Ru1A O2A C2A C1A -12.7(3)
Ru1A O2A C2A C3A 170.6(3)
Ru1A O1A C1A C10A -171.6(2)
Ru1A O1A C1A C2A 8.7(4)
Ru1A C15A C20A C19A -54.2(3)
Ru1A C15A C21A C22A 175.4(2)
Ru1A C15A C21A C23A -59.1(4)
Ru1A C15A C16A C17A 53.9(3)
Ru1A C20A C19A C18A -52.6(3)
Ru1A C18A C19A C20A 52.0(3)
Ru1A C18A C17A C16A -51.5(3)
Ru1A C16A C17A C18A 52.0(3)
Ru1B O2B C2B C1B -16.7(4)
Ru1B O2B C2B C3B 162.3(3)
Ru1B O1B C1B C2B 11.7(4)
Ru1B O1B C1B C10B -169.0(2)
Ru1B C15B C20B C19B -52.6(3)
Ru1B C15B C21B C23B 62.6(4)
Ru1B C15B C21B C22B -173.5(2)
Ru1B C15B C16B C17B 54.0(3)
Ru1B C20B C19B C18B -53.7(3)
Ru1B C18B C17B C16B -51.2(3)
Ru1B C18B C19B C20B 53.0(3)
Ru1B C16B C17B C18B 52.1(3)
O1B C1B C2B O2B 2.9(5)
O1B C1B C2B C3B -176.1(3)
O1B C1B C10B C5B 172.9(3)
O1B C1B C10B C9B -2.8(5)
O3B C4B C3B C2B 175.0(3)
O3B C4B C3B C11B -1.6(5)
O1A C1A C10A C5A 176.7(3)
O1A C1A C10A C9A -1.7(5)
O1A C1A C2A O2A 2.3(4)
O1A C1A C2A C3A 179.2(3)
O3A C4A C5A C6A 1.5(5)
O3A C4A C5A C10A -178.2(3)
O3A C4A C3A C2A 173.9(3)
O3A C4A C3A C11A -4.9(5)
C15A C20A C19A Ru1A 54.2(3)
C15A C20A C19A C18A 1.6(5)
C15A C16A C17A Ru1A -53.6(3)
C15A C16A C17A C18A -1.6(5)
C20A C15A C21A C22A -95.1(4)
C20A C15A C21A C23A 30.5(4)
C20A C15A C16A Ru1A -53.1(3)
C20A C15A C16A C17A 0.8(5)
C21A C15A C20A Ru1A -123.5(3)
C21A C15A C20A C19A -177.6(3)
C21A C15A C16A Ru1A 123.9(3)
C21A C15A C16A C17A 177.8(3)
C16A C15A C20A Ru1A 53.4(3)
C16A C15A C20A C19A -0.7(4)
C16A C15A C21A C22A 88.1(4)
C16A C15A C21A C23A -146.3(3)
C19A C18A C17A Ru1A 53.9(3)
C19A C18A C17A C16A 2.4(5)
C17A C18A C19A Ru1A -54.5(3)
C17A C18A C19A C20A -2.4(5)
C24A C18A C19A Ru1A 122.6(3)
C24A C18A C19A C20A 174.7(3)
C24A C18A C17A Ru1A -123.2(3)
C24A C18A C17A C16A -174.6(3)
C6A C5A C10A C1A -176.8(3)
C6A C5A C10A C9A 1.6(5)
C6A C7A C8A C9A 1.0(5)
C4A C5A C10A C1A 2.9(4)
C4A C5A C10A C9A -178.7(3)
C4A C3A C2A O2A -178.1(3)
C4A C3A C2A C1A 5.4(5)
C4A C3A C11A C12A 100.7(4)
C5A C6A C7A C8A 0.0(5)
C5A C4A C3A C2A -6.1(5)
C5A C4A C3A C11A 175.1(3)
C5A C10A C9A C8A -0.6(5)
C1A C10A C9A C8A 177.7(3)
C10A C1A C2A O2A -177.4(3)
C10A C1A C2A C3A -0.6(5)
C10A C9A C8A C7A -0.7(5)
C3A C4A C5A C6A -178.5(3)
C3A C4A C5A C10A 1.8(5)
C3A C11A C12A C13A 171.1(4)
C3A C11A C12A C13C -179(2)
C2A C1A C10A C5A -3.6(4)
C2A C1A C10A C9A 178.0(3)
C2A C3A C11A C12A -78.1(4)
C7A C6A C5A C4A 179.0(3)
C7A C6A C5A C10A -1.3(5)
C11A C3A C2A O2A 0.7(5)
C11A C3A C2A C1A -175.8(3)
C11A C12A C13A C14A 177.1(5)
C11A C12A C13C C14C -63(4)
C5B C4B C3B C2B -3.8(5)
C5B C4B C3B C11B 179.5(3)
C5B C10B C9B C8B 1.3(5)
C5B C6B C7B C8B -0.6(5)
C1B C10B C9B C8B 176.9(3)
C4B C5B C10B C1B 5.3(5)
C4B C5B C10B C9B -179.1(3)
C4B C5B C6B C7B 178.7(3)
C4B C3B C2B O2B -177.6(3)
C4B C3B C2B C1B 1.3(5)
C4B C3B C11B C12B 99.3(4)
C3B C11B C12B C13B 166.2(4)
C3B C11B C12B C13D -173.9(12)
C2B C1B C10B C5B -7.8(5)
C2B C1B C10B C9B 176.5(3)
C2B C3B C11B C12B -77.4(4)
C10B C5B C4B O3B -178.5(3)
C10B C5B C4B C3B 0.4(5)
C10B C5B C6B C7B -0.8(5)
C10B C1B C2B O2B -176.4(3)
C10B C1B C2B C3B 4.6(5)
C10B C9B C8B C7B -2.7(5)
C15B C20B C19B Ru1B 52.3(3)
C15B C20B C19B C18B -1.4(5)
C15B C16B C17B Ru1B -53.7(3)
C15B C16B C17B C18B -1.5(5)
C20B C15B C21B C23B 148.1(3)
C20B C15B C21B C22B -88.0(4)
C20B C15B C16B Ru1B -54.6(2)
C20B C15B C16B C17B -0.6(4)
C21B C15B C20B Ru1B -119.7(3)
C21B C15B C20B C19B -172.2(3)
C21B C15B C16B Ru1B 119.4(3)
C21B C15B C16B C17B 173.4(3)
C16B C15B C20B Ru1B 54.6(2)
C16B C15B C20B C19B 2.1(5)
C16B C15B C21B C23B -25.8(5)
C16B C15B C21B C22B 98.1(4)
C17B C18B C19B Ru1B -53.8(3)
C17B C18B C19B C20B -0.8(4)
C24B C18B C17B Ru1B -123.6(3)
C24B C18B C17B C16B -174.8(3)
C24B C18B C19B Ru1B 123.2(3)
C24B C18B C19B C20B 176.2(3)
C19B C18B C17B Ru1B 53.4(3)
C19B C18B C17B C16B 2.2(4)
C6B C5B C4B O3B 2.0(5)
C6B C5B C4B C3B -179.1(3)
C6B C5B C10B C1B -175.2(3)
C6B C5B C10B C9B 0.4(5)
C6B C7B C8B C9B 2.4(6)
C11B C3B C2B O2B -0.9(6)
C11B C3B C2B C1B 178.0(3)
C11B C12B C13D C14D -90(3)
C13A C12A C13C C14C -37(3)
C13B C12B C13D C14D 43(3)
C14B C13B C12B C11B -176.3(5)
C14B C13B C12B C13D 131(4)
C13C C12A C13A C14A 18(5)

loop_
_smtbx_masks_void_nr
_smtbx_masks_void_average_x
_smtbx_masks_void_average_y
_smtbx_masks_void_average_z
_smtbx_masks_void_volume
_smtbx_masks_void_count_electrons
1 -0.553 0.500 0.500 392.4 121.8
